data_2214821
loop_
_publ_author_name
'Ferreira, L. C.'
'Filgueiras, Carlos A. L.'
'Horner, M.'
'Visentin, Lorenzo do C.'
'Bordinhao, Jairo'

_publ_section_title
;
 1,2-Bis(2-<i>tert</i>-butylphenylimino)-1,2-dihydroacenaphthylene
;
_journal_coeditor_code OM2141
_journal_issue 8
_journal_name_full 'Acta Crystallographica Section E'
_journal_page_first o3427
_journal_page_last o3427
_journal_paper_doi 10.1107/S1600536807032011
_journal_volume 63
_journal_year 2007
_chemical_formula_iupac 'C32 H32 N2'
_chemical_formula_moiety 'C32 H32 N2'
_chemical_formula_sum 'C32 H32 N2'
_chemical_formula_weight 444.60
_chemical_melting_point 485
_chemical_name_common Bis(N-2-tert-butylphenyl)imineacenaphthene
_chemical_name_systematic
;
1,2-Bis(2-<i>tert</i>-butylphenylimino)-1,2-dihydroacenaphthylene
;
_space_group_IT_number 2
_symmetry_cell_setting triclinic
_symmetry_space_group_name_Hall '-P 1'
_symmetry_space_group_name_H-M 'P -1'
_atom_sites_solution_hydrogens geom
_atom_sites_solution_primary direct
_atom_sites_solution_secondary difmap
_audit_creation_method SHELXL-97
_cell_angle_alpha 60.771(3)
_cell_angle_beta 73.256(4)
_cell_angle_gamma 71.768(3)
_cell_formula_units_Z 2
_cell_length_a 10.0996(6)
_cell_length_b 12.3843(7)
_cell_length_c 12.4174(7)
_cell_measurement_temperature 291(2)
_cell_measurement_theta_max 30
_cell_measurement_theta_min 1
_cell_volume 1270.06(13)
_computing_cell_refinement 'SAINT (Bruker, 2004)'
_computing_data_collection 'COSMO (Bruker, 2004) and APEX2 (Bruker, 2004)'
_computing_data_reduction SAINT
_computing_molecular_graphics 'ORTEP-3 (Farrugia, 1997)'
_computing_publication_material 'WinGX (Farrugia, 1999)'
_computing_structure_refinement 'SHELXL97 (Sheldrick, 1997)'
_computing_structure_solution 'SHELXS97 (Sheldrick, 1997)'
_diffrn_ambient_temperature 291(2)
_diffrn_measured_fraction_theta_full 0.997
_diffrn_measured_fraction_theta_max 0.997
_diffrn_measurement_device_type 'Bruker APEX II CCD area-detector'
_diffrn_measurement_method '\f and \w'
_diffrn_radiation_monochromator graphite
_diffrn_radiation_source 'fine-focus sealed tube'
_diffrn_radiation_type MoK\a
_diffrn_radiation_wavelength 0.71073
_diffrn_reflns_av_R_equivalents 0.0682
_diffrn_reflns_av_sigmaI/netI 0.0860
_diffrn_reflns_limit_h_max 12
_diffrn_reflns_limit_h_min -12
_diffrn_reflns_limit_k_max 14
_diffrn_reflns_limit_k_min -14
_diffrn_reflns_limit_l_max 15
_diffrn_reflns_limit_l_min -15
_diffrn_reflns_number 21526
_diffrn_reflns_theta_full 25.50
_diffrn_reflns_theta_max 25.50
_diffrn_reflns_theta_min 3.10
_diffrn_standards_decay_% 0
_exptl_absorpt_coefficient_mu 0.067
_exptl_absorpt_correction_type none
_exptl_crystal_colour red
_exptl_crystal_density_diffrn 1.163
_exptl_crystal_density_method 'not measured'
_exptl_crystal_description block
_exptl_crystal_F_000 476
_exptl_crystal_size_max 0.54
_exptl_crystal_size_mid 0.10
_exptl_crystal_size_min 0.08
_refine_diff_density_max 0.147
_refine_diff_density_min -0.149
_refine_ls_extinction_coef 0.0177(11)
_refine_ls_extinction_expression Fc^*^=kFc[1+0.001xFc^2^\l^3^/sin(2\q)]^-1/4^
_refine_ls_extinction_method SHELXL97
_refine_ls_goodness_of_fit_ref 1.026
_refine_ls_hydrogen_treatment mixed
_refine_ls_matrix_type full
_refine_ls_number_parameters 312
_refine_ls_number_reflns 4709
_refine_ls_number_restraints 0
_refine_ls_restrained_S_all 1.026
_refine_ls_R_factor_all 0.1183
_refine_ls_R_factor_gt 0.0437
_refine_ls_shift/su_max 0.000
_refine_ls_shift/su_mean 0.000
_refine_ls_structure_factor_coef Fsqd
_refine_ls_weighting_details 'calc w=1/[\s^2^(Fo^2^)+(0.02P)^2^] where P=(Fo^2^+2Fc^2^)/3'
_refine_ls_weighting_scheme calc
_refine_ls_wR_factor_gt 0.0736
_refine_ls_wR_factor_ref 0.0788
_reflns_number_gt 2066
_reflns_number_total 4709
_reflns_threshold_expression I>2\s(I)
_cod_data_source_file om2141.cif
_cod_data_source_block I
_cod_database_code 2214821
_cod_database_fobs_code 2214821

loop_
_symmetry_equiv_pos_as_xyz
'x, y, z'
'-x, -y, -z'

loop_
_atom_site_type_symbol
_atom_site_label
_atom_site_fract_x
_atom_site_fract_y
_atom_site_fract_z
_atom_site_U_iso_or_equiv
_atom_site_adp_type
_atom_site_calc_flag
_atom_site_refinement_flags
_atom_site_occupancy
C C1 0.3511(2) 0.59137(18) 0.23428(16) 0.0499(5) Uani d . 1
C C2 0.3089(2) 0.47043(17) 0.34154(16) 0.0499(5) Uani d . 1
C C3 0.4264(2) 0.40396(19) 0.41384(18) 0.0539(5) Uani d . 1
C C4 0.5341(2) 0.47330(19) 0.34771(19) 0.0537(5) Uani d . 1
C C5 0.4974(2) 0.58409(18) 0.24060(18) 0.0518(5) Uani d . 1
C C6 0.5966(2) 0.65484(19) 0.16418(19) 0.0682(6) Uani d . 1
H H6 0.5753 0.7279 0.0920 0.082 Uiso calc R 1
C C7 0.7324(3) 0.6146(3) 0.1972(3) 0.0865(8) Uani d . 1
H H7 0.8006 0.6623 0.1454 0.104 Uiso calc R 1
C C8 0.7667(3) 0.5086(3) 0.3021(3) 0.0865(8) Uani d . 1
H H8 0.8572 0.4856 0.3207 0.104 Uiso calc R 1
C C9 0.6671(3) 0.4327(2) 0.3833(2) 0.0707(6) Uani d . 1
C C10 0.6881(3) 0.3190(3) 0.4922(3) 0.0854(8) Uani d . 1
H H10 0.7746 0.2886 0.5200 0.102 Uiso calc R 1
C C11 0.5831(3) 0.2532(2) 0.5570(2) 0.0856(7) Uani d . 1
H H11 0.5992 0.1791 0.6296 0.103 Uiso calc R 1
C C12 0.4509(2) 0.29298(19) 0.51840(18) 0.0705(6) Uani d . 1
H H12 0.3819 0.2448 0.5631 0.085 Uiso calc R 1
C C13 0.28881(17) 0.78949(17) 0.06525(17) 0.0485(5) Uani d . 1
C C14 0.27507(17) 0.82530(17) -0.05757(16) 0.0475(5) Uani d . 1
C C15 0.29109(19) 0.94722(18) -0.14324(17) 0.0630(6) Uani d . 1
H H15 0.2858 0.9738 -0.2263 0.076 Uiso calc R 1
C C16 0.3145(2) 1.03100(18) -0.11115(19) 0.0749(6) Uani d . 1
H H16 0.3251 1.1118 -0.1720 0.090 Uiso calc R 1
C C17 0.3221(2) 0.99505(19) 0.0098(2) 0.0726(6) Uani d . 1
H H17 0.3353 1.0518 0.0325 0.087 Uiso calc R 1
C C18 0.31013(19) 0.87446(19) 0.09798(17) 0.0644(6) Uani d . 1
H H18 0.3163 0.8494 0.1805 0.077 Uiso calc R 1
C C19 0.14738(18) 0.33474(17) 0.44951(17) 0.0498(5) Uani d . 1
C C20 0.13939(17) 0.23113(17) 0.43590(17) 0.0499(5) Uani d . 1
C C21 0.07626(19) 0.13984(17) 0.5408(2) 0.0659(6) Uani d . 1
H H21 0.0698 0.0693 0.5355 0.079 Uiso calc R 1
C C22 0.0227(2) 0.1477(2) 0.6522(2) 0.0756(6) Uani d . 1
H H22 -0.0191 0.0838 0.7198 0.091 Uiso calc R 1
C C23 0.0310(2) 0.2494(2) 0.6637(2) 0.0717(7) Uani d . 1
C C24 0.0927(2) 0.34239(18) 0.56205(19) 0.0665(6) Uani d . 1
H H24 0.0978 0.4124 0.5689 0.080 Uiso calc R 1
C C25 0.23720(19) 0.73914(17) -0.09427(15) 0.0519(5) Uani d . 1
C C26 0.2008(2) 0.21503(18) 0.31614(18) 0.0629(5) Uani d . 1
C C27 0.2373(2) 0.79766(17) -0.23541(15) 0.0765(6) Uani d . 1
H H27A 0.2133 0.7405 -0.2545 0.115 Uiso calc R 1
H H27B 0.3295 0.8131 -0.2800 0.115 Uiso calc R 1
H H27C 0.1692 0.8760 -0.2600 0.115 Uiso calc R 1
C C28 0.08905(19) 0.71504(18) -0.02588(17) 0.0797(7) Uani d . 1
H H28A 0.0647 0.6608 -0.0487 0.120 Uiso calc R 1
H H28B 0.0219 0.7940 -0.0489 0.120 Uiso calc R 1
H H28C 0.0878 0.6752 0.0628 0.120 Uiso calc R 1
C C29 0.3438(2) 0.61238(15) -0.06099(16) 0.0699(6) Uani d . 1
H H29A 0.3175 0.5603 -0.0853 0.105 Uiso calc R 1
H H29B 0.3440 0.5703 0.0276 0.105 Uiso calc R 1
H H29C 0.4365 0.6273 -0.1044 0.105 Uiso calc R 1
C C30 0.3615(2) 0.1955(2) 0.2940(2) 0.1053(8) Uani d . 1
H H30A 0.4003 0.1855 0.2184 0.158 Uiso calc R 1
H H30B 0.3983 0.1211 0.3632 0.158 Uiso calc R 1
H H30C 0.3869 0.2677 0.2865 0.158 Uiso calc R 1
C C31 0.1421(2) 0.33014(19) 0.20334(17) 0.0930(7) Uani d . 1
H H31A 0.1826 0.3173 0.1294 0.139 Uiso calc R 1
H H31B 0.1656 0.4043 0.1932 0.139 Uiso calc R 1
H H31C 0.0413 0.3410 0.2167 0.139 Uiso calc R 1
C C32 0.1652(2) 0.09977(19) 0.3219(2) 0.0984(8) Uani d . 1
H H32A 0.2059 0.0936 0.2445 0.148 Uiso calc R 1
H H32B 0.0645 0.1098 0.3350 0.148 Uiso calc R 1
H H32C 0.2031 0.0243 0.3896 0.148 Uiso calc R 1
N N1 0.26365(15) 0.67005(15) 0.16129(13) 0.0526(4) Uani d . 1
N N2 0.19586(17) 0.44176(13) 0.34750(13) 0.0545(4) Uani d . 1
H H23 -0.0036(17) 0.2586(14) 0.7406(15) 0.077(6) Uiso d . 1

loop_
_atom_site_aniso_label
_atom_site_aniso_U_11
_atom_site_aniso_U_22
_atom_site_aniso_U_33
_atom_site_aniso_U_12
_atom_site_aniso_U_13
_atom_site_aniso_U_23
C1 0.0590(15) 0.0515(14) 0.0470(12) -0.0150(11) -0.0098(11) -0.0246(11)
C2 0.0603(14) 0.0464(13) 0.0476(12) -0.0128(12) -0.0106(11) -0.0220(11)
C3 0.0620(15) 0.0531(14) 0.0510(13) -0.0051(13) -0.0178(12) -0.0255(12)
C4 0.0534(15) 0.0582(15) 0.0639(14) -0.0006(13) -0.0151(13) -0.0410(13)
C5 0.0519(15) 0.0527(14) 0.0637(14) -0.0147(12) -0.0042(12) -0.0355(12)
C6 0.0616(16) 0.0692(16) 0.0895(16) -0.0187(14) -0.0046(14) -0.0475(13)
C7 0.0604(19) 0.102(2) 0.131(2) -0.0234(16) 0.0007(16) -0.081(2)
C8 0.0552(17) 0.114(2) 0.135(2) 0.0018(18) -0.0235(18) -0.095(2)
C9 0.0625(19) 0.085(2) 0.0918(19) 0.0030(17) -0.0241(16) -0.0637(17)
C10 0.074(2) 0.106(2) 0.099(2) 0.0239(17) -0.0439(17) -0.070(2)
C11 0.094(2) 0.087(2) 0.0741(17) 0.0171(18) -0.0405(17) -0.0409(15)
C12 0.0810(18) 0.0700(17) 0.0610(14) -0.0009(13) -0.0252(13) -0.0306(13)
C13 0.0505(12) 0.0440(13) 0.0474(12) -0.0133(10) -0.0054(9) -0.0166(11)
C14 0.0463(12) 0.0420(12) 0.0493(12) -0.0056(10) -0.0086(10) -0.0179(11)
C15 0.0772(15) 0.0567(14) 0.0542(13) -0.0144(12) -0.0136(11) -0.0216(12)
C16 0.0986(18) 0.0529(14) 0.0649(15) -0.0220(13) -0.0146(13) -0.0152(13)
C17 0.0955(17) 0.0526(15) 0.0803(15) -0.0278(12) -0.0167(13) -0.0285(13)
C18 0.0853(15) 0.0587(14) 0.0577(13) -0.0263(12) -0.0113(11) -0.0253(12)
C19 0.0511(13) 0.0417(13) 0.0487(12) -0.0107(10) -0.0096(10) -0.0124(11)
C20 0.0425(12) 0.0440(12) 0.0571(13) -0.0100(10) -0.0073(10) -0.0174(11)
C21 0.0640(15) 0.0515(14) 0.0719(15) -0.0175(11) -0.0094(12) -0.0169(13)
C22 0.0644(15) 0.0648(17) 0.0693(16) -0.0176(12) -0.0058(12) -0.0082(13)
C23 0.0690(16) 0.0757(18) 0.0520(15) -0.0042(14) -0.0064(12) -0.0224(15)
C24 0.0809(16) 0.0569(14) 0.0582(13) -0.0100(12) -0.0130(12) -0.0241(12)
C25 0.0524(13) 0.0535(13) 0.0515(12) -0.0087(11) -0.0116(10) -0.0240(11)
C26 0.0602(15) 0.0613(14) 0.0761(15) -0.0225(11) -0.0038(12) -0.0349(12)
C27 0.0948(16) 0.0786(15) 0.0643(14) -0.0084(12) -0.0275(12) -0.0353(12)
C28 0.0692(16) 0.1032(18) 0.0887(15) -0.0307(13) -0.0112(12) -0.0518(14)
C29 0.0849(16) 0.0529(13) 0.0719(13) -0.0028(12) -0.0164(11) -0.0321(11)
C30 0.0646(17) 0.149(2) 0.139(2) -0.0252(15) 0.0108(15) -0.1028(19)
C31 0.130(2) 0.0931(18) 0.0710(15) -0.0391(16) -0.0202(14) -0.0355(14)
C32 0.117(2) 0.0886(17) 0.1186(19) -0.0389(15) -0.0052(15) -0.0640(15)
N1 0.0646(12) 0.0513(11) 0.0452(9) -0.0199(10) -0.0116(9) -0.0176(9)
N2 0.0655(12) 0.0464(11) 0.0532(10) -0.0191(9) -0.0117(9) -0.0174(9)

loop_
_atom_type_symbol
_atom_type_description
_atom_type_scat_dispersion_real
_atom_type_scat_dispersion_imag
_atom_type_scat_source
C C 0.0033 0.0016 'International Tables Vol C Tables 4.2.6.8 and 6.1.1.4'
H H 0.0000 0.0000 'International Tables Vol C Tables 4.2.6.8 and 6.1.1.4'
N N 0.0061 0.0033 'International Tables Vol C Tables 4.2.6.8 and 6.1.1.4'

loop_
_geom_angle_atom_site_label_1
_geom_angle_atom_site_label_2
_geom_angle_atom_site_label_3
_geom_angle_site_symmetry_3
_geom_angle
_geom_angle_publ_flag
N1 C1 C5 . 134.72(18) ?
N1 C1 C2 . 119.00(18) y
C5 C1 C2 . 106.24(17) ?
N2 C2 C3 . 133.50(18) ?
N2 C2 C1 . 119.94(18) y
C3 C2 C1 . 106.31(17) ?
C12 C3 C4 . 119.1(2) ?
C12 C3 C2 . 134.1(2) ?
C4 C3 C2 . 106.60(18) ?
C9 C4 C3 . 122.8(2) ?
C9 C4 C5 . 123.4(2) ?
C3 C4 C5 . 113.8(2) ?
C6 C5 C4 . 119.2(2) ?
C6 C5 C1 . 134.0(2) ?
C4 C5 C1 . 106.69(18) ?
C5 C6 C7 . 118.5(2) ?
C5 C6 H6 . 120.8 ?
C7 C6 H6 . 120.8 ?
C8 C7 C6 . 122.2(2) ?
C8 C7 H7 . 118.9 ?
C6 C7 H7 . 118.9 ?
C7 C8 C9 . 121.0(2) ?
C7 C8 H8 . 119.5 ?
C9 C8 H8 . 119.5 ?
C4 C9 C10 . 116.6(2) ?
C4 C9 C8 . 115.8(2) ?
C10 C9 C8 . 127.5(3) ?
C11 C10 C9 . 120.4(2) ?
C11 C10 H10 . 119.8 ?
C9 C10 H10 . 119.8 ?
C10 C11 C12 . 122.5(2) ?
C10 C11 H11 . 118.7 ?
C12 C11 H11 . 118.7 ?
C3 C12 C11 . 118.5(2) ?
C3 C12 H12 . 120.8 ?
C11 C12 H12 . 120.8 ?
C18 C13 C14 . 121.09(17) ?
C18 C13 N1 . 118.71(16) ?
C14 C13 N1 . 119.75(16) ?
C15 C14 C13 . 115.71(16) ?
C15 C14 C25 . 121.64(16) ?
C13 C14 C25 . 122.58(16) ?
C16 C15 C14 . 123.15(18) ?
C16 C15 H15 . 118.4 ?
C14 C15 H15 . 118.4 ?
C17 C16 C15 . 119.76(19) ?
C17 C16 H16 . 120.1 ?
C15 C16 H16 . 120.1 ?
C16 C17 C18 . 119.52(18) ?
C16 C17 H17 . 120.2 ?
C18 C17 H17 . 120.2 ?
C17 C18 C13 . 120.68(17) ?
C17 C18 H18 . 119.7 ?
C13 C18 H18 . 119.7 ?
C24 C19 C20 . 120.40(17) ?
C24 C19 N2 . 116.80(17) ?
C20 C19 N2 . 122.43(16) ?
C21 C20 C19 . 115.78(17) ?
C21 C20 C26 . 121.07(18) ?
C19 C20 C26 . 123.11(17) ?
C22 C21 C20 . 123.55(19) ?
C22 C21 H21 . 118.2 ?
C20 C21 H21 . 118.2 ?
C23 C22 C21 . 119.9(2) ?
C23 C22 H22 . 120.1 ?
C21 C22 H22 . 120.1 ?
C22 C23 C24 . 118.6(2) ?
C22 C23 N1 2_566 109.37(16) ?
C24 C23 N1 2_566 119.39(15) ?
C22 C23 H23 . 123.1(10) ?
C24 C23 H23 . 118.3(10) ?
C23 C24 C19 . 121.7(2) ?
C23 C24 H24 . 119.1 ?
C19 C24 H24 . 119.1 ?
C14 C25 C28 . 109.13(14) ?
C14 C25 C27 . 112.17(15) ?
C28 C25 C27 . 108.18(15) ?
C14 C25 C29 . 111.31(15) ?
C28 C25 C29 . 109.42(15) ?
C27 C25 C29 . 106.54(14) ?
C20 C26 C30 . 109.44(16) ?
C20 C26 C31 . 111.36(15) ?
C30 C26 C31 . 109.69(18) ?
C20 C26 C32 . 112.48(16) ?
C30 C26 C32 . 107.58(16) ?
C31 C26 C32 . 106.17(16) ?
C25 C27 H27A . 109.5 ?
C25 C27 H27B . 109.5 ?
H27A C27 H27B . 109.5 ?
C25 C27 H27C . 109.5 ?
H27A C27 H27C . 109.5 ?
H27B C27 H27C . 109.5 ?
C25 C28 N1 . 70.73(10) ?
C25 C28 H28A . 109.5 ?
N1 C28 H28A . 134.2 ?
C25 C28 H28B . 109.5 ?
N1 C28 H28B . 113.3 ?
H28A C28 H28B . 109.5 ?
C25 C28 H28C . 109.5 ?
H28A C28 H28C . 109.5 ?
H28B C28 H28C . 109.5 ?
C25 C29 N1 . 72.04(9) ?
C25 C29 H29A . 109.5 ?
N1 C29 H29A . 136.4 ?
C25 C29 H29B . 109.5 ?
H29A C29 H29B . 109.5 ?
C25 C29 H29C . 109.5 ?
N1 C29 H29C . 110.7 ?
H29A C29 H29C . 109.5 ?
H29B C29 H29C . 109.5 ?
C26 C30 H30A . 109.5 ?
C26 C30 H30B . 109.5 ?
H30A C30 H30B . 109.5 ?
C26 C30 H30C . 109.5 ?
H30A C30 H30C . 109.5 ?
H30B C30 H30C . 109.5 ?
C26 C31 N2 . 76.07(10) ?
C26 C31 H31A . 109.5 ?
N2 C31 H31A . 139.8 ?
C26 C31 H31B . 109.5 ?
H31A C31 H31B . 109.5 ?
C26 C31 H31C . 109.5 ?
N2 C31 H31C . 105.3 ?
H31A C31 H31C . 109.5 ?
H31B C31 H31C . 109.5 ?
C26 C32 H32A . 109.5 ?
C26 C32 H32B . 109.5 ?
H32A C32 H32B . 109.5 ?
C26 C32 H32C . 109.5 ?
H32A C32 H32C . 109.5 ?
H32B C32 H32C . 109.5 ?
C1 N1 C13 . 123.03(16) ?
C1 N1 H29B . 92.7 ?
C13 N1 H29B . 94.2 ?
C1 N1 H28C . 140.3 ?
C13 N1 H28C . 91.9 ?
H29B N1 H28C . 64.2 ?
C1 N1 C29 . 105.62(11) ?
C13 N1 C29 . 80.55(9) ?
H28C N1 C29 . 58.5 ?
C1 N1 C28 . 146.13(12) ?
C13 N1 C28 . 79.23(10) ?
H29B N1 C28 . 57.9 ?
C29 N1 C28 . 48.82(5) ?
C2 N2 C19 . 122.07(16) ?
C2 N2 H31B . 121.2 ?
C19 N2 H31B . 96.2 ?
C2 N2 C31 . 128.81(12) ?
C19 N2 C31 . 81.48(11) ?

loop_
_geom_bond_atom_site_label_1
_geom_bond_atom_site_label_2
_geom_bond_site_symmetry_2
_geom_bond_distance
_geom_bond_publ_flag
C1 N1 . 1.2692(19) y
C1 C5 . 1.474(2) ?
C1 C2 . 1.524(2) ?
C2 N2 . 1.271(2) y
C2 C3 . 1.474(2) ?
C3 C12 . 1.366(2) ?
C3 C4 . 1.406(2) ?
C4 C9 . 1.398(2) ?
C4 C5 . 1.405(2) ?
C5 C6 . 1.365(2) ?
C6 C7 . 1.412(3) ?
C6 H6 . 0.9300 ?
C7 C8 . 1.358(3) ?
C7 H7 . 0.9300 ?
C8 C9 . 1.412(3) ?
C8 H8 . 0.9300 ?
C9 C10 . 1.405(3) ?
C10 C11 . 1.358(3) ?
C10 H10 . 0.9300 ?
C11 C12 . 1.408(3) ?
C11 H11 . 0.9300 ?
C12 H12 . 0.9300 ?
C13 C18 . 1.389(2) ?
C13 C14 . 1.402(2) ?
C13 N1 . 1.4187(19) ?
C14 C15 . 1.387(2) ?
C14 C25 . 1.524(2) ?
C15 C16 . 1.380(2) ?
C15 H15 . 0.9300 ?
C16 C17 . 1.360(2) ?
C16 H16 . 0.9300 ?
C17 C18 . 1.373(2) ?
C17 H17 . 0.9300 ?
C18 H18 . 0.9300 ?
C19 C24 . 1.385(2) ?
C19 C20 . 1.402(2) ?
C19 N2 . 1.4178(19) ?
C20 C21 . 1.384(2) ?
C20 C26 . 1.522(2) ?
C21 C22 . 1.372(2) ?
C21 H21 . 0.9300 ?
C22 C23 . 1.364(3) ?
C22 H22 . 0.9300 ?
C23 C24 . 1.373(2) ?
C23 N1 2_566 3.333(3) ?
C23 H23 . 0.968(15) ?
C24 H24 . 0.9300 ?
C25 C28 . 1.533(2) ?
C25 C27 . 1.535(2) ?
C25 C29 . 1.536(2) ?
C26 C30 . 1.526(2) ?
C26 C31 . 1.531(2) ?
C26 C32 . 1.542(2) ?
C27 H27A . 0.9600 ?
C27 H27B . 0.9600 ?
C27 H27C . 0.9600 ?
C28 N1 . 3.050(2) ?
C28 H28A . 0.9600 ?
C28 H28B . 0.9600 ?
C28 H28C . 0.9600 ?
C29 N1 . 3.010(2) ?
C29 H29A . 0.9600 ?
C29 H29B . 0.9600 ?
C29 H29C . 0.9600 ?
C30 H30A . 0.9600 ?
C30 H30B . 0.9600 ?
C30 H30C . 0.9600 ?
C31 N2 . 2.976(2) ?
C31 H31A . 0.9600 ?
C31 H31B . 0.9600 ?
C31 H31C . 0.9600 ?
C32 H32A . 0.9600 ?
C32 H32B . 0.9600 ?
C32 H32C . 0.9600 ?

loop_
_geom_hbond_atom_site_label_D
_geom_hbond_atom_site_label_H
_geom_hbond_atom_site_label_A
_geom_hbond_site_symmetry_A
_geom_hbond_distance_DH
_geom_hbond_distance_HA
_geom_hbond_distance_DA
_geom_hbond_angle_DHA
_geom_hbond_publ_flag
C23 H23 N1 2_566 0.97(2) 2.62(2) 3.331(3) 130.6(17) y
C28 H28C N1 1 0.96 2.40 3.048(3) 125 y
C29 H29B N1 1 0.96 2.35 3.010(3) 125 y
C31 H31B N2 1 0.96 2.30 2.975(3) 127 y
